data_4314450
loop_
_publ_author_name
'Alexander E. J. Broomsgrove'
'David A. Addy'
'Angela Di Paolo'
'Ian R. Morgan'
'Christopher Bresner'
'Victoria Chislett'
'Ian A. Fallis'
'Amber L. Thompson'
'Dragoslav Vidovic'
'Simon Aldridge'

_publ_contact_author 'Simon Aldridge'
_publ_section_title
;
 Evaluation of Electronics, Electrostatics and Hydrogen Bond Cooperativity
 in the Binding of Cyanide and Fluoride by Lewis Acidic Ferrocenylboranes
;
_journal_name_full 'Inorganic Chemistry'
_journal_page_first 157
_journal_page_last 173
_journal_paper_doi 10.1021/ic901673u
_journal_volume 49
_journal_year 2010
_chemical_formula_moiety 'C19 H11 B1 F10 Fe1'
_chemical_formula_sum 'C19 H11 B F10 Fe'
_chemical_formula_weight 495.94
_chemical_melting_point ?
_space_group_IT_number 14
_symmetry_cell_setting monoclinic
_symmetry_space_group_name_Hall '-P 2ybc'
_symmetry_space_group_name_H-M 'P 1 21/c 1'
_atom_sites_solution_hydrogens geom
_atom_sites_solution_primary direct
_audit_creation_date 09-08-15
_audit_creation_method CRYSTALS_ver_12.85
_cell_angle_alpha 90
_cell_angle_beta 111.3350(7)
_cell_angle_gamma 90
_cell_formula_units_Z 12
_cell_length_a 32.6412(5)
_cell_length_b 7.5481(1)
_cell_length_c 23.8131(3)
_cell_measurement_reflns_used 13179
_cell_measurement_temperature 150
_cell_measurement_theta_max 27
_cell_measurement_theta_min 5
_cell_volume 5464.97(13)
_computing_cell_refinement 'DENZO/SCALEPACK (Otwinowski & Minor, 1997)'
_computing_data_collection 'COLLECT (Nonius, 1997-2001).'
_computing_data_reduction 'DENZO/SCALEPACK (Otwinowski & Minor, 1997)'
_computing_molecular_graphics 'CAMERON (Watkin et al., 1996)'
_computing_publication_material 'CRYSTALS (Betteridge et al., 2003)'
_computing_structure_refinement 'CRYSTALS (Betteridge et al., 2003)'
_computing_structure_solution 'SHELXS 86 (Sheldrick, 1986)'
_diffrn_ambient_temperature 150
_diffrn_measured_fraction_theta_full 0.993
_diffrn_measured_fraction_theta_max 0.991
_diffrn_measurement_device 'Nonius KappaCCD'
_diffrn_measurement_device_type Area
_diffrn_measurement_method \w
_diffrn_radiation_monochromator graphite
_diffrn_radiation_type 'Mo K\a'
_diffrn_radiation_wavelength 0.71073
_diffrn_reflns_av_R_equivalents 0.090
_diffrn_reflns_limit_h_max 42
_diffrn_reflns_limit_h_min -42
_diffrn_reflns_limit_k_max 9
_diffrn_reflns_limit_k_min -8
_diffrn_reflns_limit_l_max 30
_diffrn_reflns_limit_l_min -30
_diffrn_reflns_number 82235
_diffrn_reflns_theta_full 26.929
_diffrn_reflns_theta_max 27.479
_diffrn_reflns_theta_min 5.119
_diffrn_standards_number 0
_exptl_absorpt_coefficient_mu 0.930
_exptl_absorpt_correction_T_max 0.88
_exptl_absorpt_correction_T_min 0.79
_exptl_absorpt_correction_type multi-scan
_exptl_absorpt_process_details 'DENZO/SCALEPACK (Otwinowski & Minor, 1997)'
_exptl_crystal_colour dark_intense_orange
_exptl_crystal_density_diffrn 1.808
_exptl_crystal_density_meas ?
_exptl_crystal_density_method 'not measured'
_exptl_crystal_description block
_exptl_crystal_F_000 2952
_exptl_crystal_size_max 0.18
_exptl_crystal_size_mid 0.18
_exptl_crystal_size_min 0.14
_refine_diff_density_max 0.71
_refine_diff_density_min -0.59
_refine_ls_extinction_method None
_refine_ls_goodness_of_fit_ref 1.2015
_refine_ls_hydrogen_treatment constr
_refine_ls_matrix_type full
_refine_ls_number_parameters 524
_refine_ls_number_reflns 7433
_refine_ls_number_restraints 1294
_refine_ls_R_factor_all 0.1267
_refine_ls_R_factor_gt 0.0540
_refine_ls_shift/su_max 0.000683
_refine_ls_structure_factor_coef Fsqd
_refine_ls_weighting_details
;
 Method, part 1, Chebychev polynomial, (Watkin, 1994, Prince, 1982) 
 [weight] = 1.0/[A~0~*T~0~(x)+A~1~*T~1~(x) ... +A~n-1~]*T~n-1~(x)] 
 where A~i~ are the Chebychev coefficients listed below and x= Fcalc/Fmax 
 Method = Robust Weighting (Prince, 1982) 
 W = [weight] * [1-(deltaF/6*sigmaF)^2^]^2^ 
 A~i~ are: 
 26.3 38.5 14.5 0.00 -1.91 
;
_refine_ls_weighting_scheme calc
_refine_ls_wR_factor_all 0.3820
_refine_ls_wR_factor_gt 0.1824
_refine_ls_wR_factor_ref 0.3820
_reflns_limit_h_max 39
_reflns_limit_h_min -42
_reflns_limit_k_max 9
_reflns_limit_k_min 0
_reflns_limit_l_max 30
_reflns_limit_l_min 0
_reflns_number_gt 3164
_reflns_number_total 12437
_reflns_threshold_expression I>2.0\s(I)
_oxford_diffrn_Wilson_B_factor 2.31
_oxford_diffrn_Wilson_scale 80.83
_oxford_refine_ls_r_factor_ref 0.1267
_oxford_refine_ls_scale 0.11469(12)
_oxford_reflns_number_all 7433
_oxford_reflns_threshold_expression_ref I>-3.0\s(I)
_oxford_structure_analysis_title 5738
_cod_data_source_file ic901673u_si_002_07.cif
_cod_data_source_block 14
_cod_depositor_comments
;
The following automatic conversions were performed:
'_symmetry_cell_setting' value 'Monoclinic' changed to 'monoclinic'
according to '/home/adriana/struct/CIF-dictionaries/cif_core.dic'
dictionary named 'cif_core.dic' version 2.4.1 from 2010-06-29.

Automatic conversion script
Id: cif_fix_enum 1555 2011-01-17 13:19:09Z saulius 

The following automatic conversions were performed:

'_chemical_melting_point' value 'not measured' was changed to '?' -
the value is undefined or not given.

Automatic conversion script
Id: cif_fix_values 1569 2011-02-09 13:29:24Z adriana 

The following automatic conversions were performed:

'_exptl_crystal_density_meas' value 'not measured' was changed to '?'
- the value is perceived as not measured.

Automatic conversion script
Id: cif_fix_values 3008 2015-01-20 13:52:24Z robertas 
;
_cod_original_cell_volume 5464.98(13)
_cod_original_sg_symbol_H-M 'P 1 21/c 1 '
_cod_original_formula_sum 'C19 H11 B1 F10 Fe1'
_cod_database_code 4314450

loop_
_symmetry_equiv_pos_as_xyz
x,y,z
-x,-y,-z
-x,y+1/2,-z+1/2
x,-y+1/2,z+1/2

loop_
_atom_site_label
_atom_site_type_symbol
_atom_site_fract_x
_atom_site_fract_y
_atom_site_fract_z
_atom_site_U_iso_or_equiv
_atom_site_occupancy
_atom_site_adp_type
_atom_site_refinement_flags_posn
_atom_site_refinement_flags_adp
_atom_site_refinement_flags_occupancy
_atom_site_disorder_assembly
_atom_site_disorder_group
_oxford_atom_site_special_shape
_atom_site_attached_hydrogens
Fe1 Fe 0.07776(9) 0.6520(3) 0.22025(12) 0.0370 1.0000 Uani . . . . . . .
C2 C 0.0648(5) 0.9167(16) 0.2334(8) 0.0425(6) 0.5000 Uiso D . . 1 1 . .
C3 C 0.0280(6) 0.806(2) 0.2271(8) 0.0425(6) 0.5000 Uiso D . . 1 1 . .
C4 C 0.0152(4) 0.7196(15) 0.1700(9) 0.0425(6) 0.5000 Uiso D . . 1 1 . .
C5 C 0.0443(6) 0.7777(19) 0.1409(7) 0.0425(6) 0.5000 Uiso D . . 1 1 . .
C6 C 0.0747(5) 0.8996(17) 0.1801(10) 0.0425(6) 0.5000 Uiso D . . 1 1 . .
C7 C 0.1207(5) 0.5404(19) 0.2986(4) 0.0365(5) 1.0000 Uiso D . . 2 . . .
C8 C 0.1420(4) 0.5888(17) 0.2577(5) 0.0365(5) 1.0000 Uiso D . . 2 . . .
C9 C 0.1227(5) 0.490(2) 0.2037(5) 0.0365(5) 1.0000 Uiso D . . 2 . . .
C10 C 0.0879(4) 0.3868(18) 0.2094(5) 0.0365(5) 1.0000 Uiso D . . 2 . . .
C11 C 0.0863(4) 0.4183(18) 0.2677(5) 0.0365(5) 1.0000 Uiso D . . 2 . . .
B12 B 0.1320(5) 0.607(2) 0.3629(5) 0.035(4) 1.0000 Uiso D . . . . . .
F13 F 0.1624(3) 0.7327(12) 0.3860(5) 0.048(2) 1.0000 Uiso D . . . . . .
C14 C 0.1112(4) 0.5128(14) 0.4090(6) 0.0356(5) 1.0000 Uiso D . . 3 . . .
C15 C 0.1277(3) 0.3485(11) 0.4331(5) 0.0356(5) 1.0000 Uiso D U . 3 . . .
C16 C 0.1636(2) 0.2572(8) 0.4201(3) 0.045(2) 1.0000 Uiso D U . . . . .
F17 F 0.1880(3) 0.1550(12) 0.4649(4) 0.0636 1.0000 Uani D U . . . . .
F18 F 0.1911(3) 0.3698(11) 0.4083(4) 0.0530 1.0000 Uani D U . . . . .
F19 F 0.1475(3) 0.1513(12) 0.3716(4) 0.0634 1.0000 Uani D U . . . . .
C20 C 0.1108(4) 0.2596(13) 0.4717(6) 0.0356(5) 1.0000 Uiso D . . 3 . . .
C21 C 0.0763(3) 0.3340(11) 0.4847(5) 0.0356(5) 1.0000 Uiso D U . 3 . . .
C22 C 0.0577(2) 0.2450(8) 0.5264(3) 0.046(2) 1.0000 Uiso D U . . . . .
F23 F 0.0783(3) 0.0976(11) 0.5497(4) 0.0630 1.0000 Uani D U . . . . .
F24 F 0.0589(4) 0.3461(12) 0.5720(4) 0.0822 1.0000 Uani D U . . . . .
F25 F 0.0154(3) 0.2008(13) 0.4978(5) 0.0711 1.0000 Uani D U . . . . .
C26 C 0.0598(4) 0.4991(14) 0.4611(7) 0.0356(5) 1.0000 Uiso D . . 3 . . .
C27 C 0.0772(3) 0.5877(10) 0.4233(5) 0.0356(5) 1.0000 Uiso D U . 3 . . .
C28 C 0.0566(2) 0.7595(8) 0.3986(3) 0.047(2) 1.0000 Uiso D U . . . . .
F29 F 0.0812(3) 0.8575(11) 0.3772(5) 0.0680 1.0000 Uani D U . . . . .
F30 F 0.0183(3) 0.7416(13) 0.3547(5) 0.0868 1.0000 Uani D U . . . . .
F31 F 0.0494(4) 0.8579(12) 0.4410(5) 0.0783 1.0000 Uani D U . . . . .
Fe101 Fe 0.41106(9) 0.6530(3) 0.22017(12) 0.0380 1.0000 Uani . . . . . . .
C102 C 0.3846(7) 0.879(2) 0.2355(8) 0.0516(6) 0.5000 Uiso D . . 4 1 . .
C103 C 0.3495(6) 0.758(2) 0.2081(11) 0.0516(6) 0.5000 Uiso D . . 4 1 . .
C104 C 0.3502(6) 0.7104(18) 0.1504(10) 0.0516(6) 0.5000 Uiso D . . 4 1 . .
C105 C 0.3856(7) 0.803(2) 0.1419(9) 0.0516(6) 0.5000 Uiso D . . 4 1 . .
C106 C 0.4070(5) 0.9072(18) 0.1946(11) 0.0516(6) 0.5000 Uiso D . . 4 1 . .
C107 C 0.4536(5) 0.543(2) 0.2978(5) 0.0456(5) 1.0000 Uiso D . . 5 . . .
C108 C 0.4761(5) 0.584(2) 0.2579(6) 0.0456(5) 1.0000 Uiso D . . 5 . . .
C109 C 0.4553(5) 0.491(2) 0.2029(5) 0.0456(5) 1.0000 Uiso D . . 5 . . .
C110 C 0.4207(5) 0.387(2) 0.2089(5) 0.0456(5) 1.0000 Uiso D . . 5 . . .
C111 C 0.4194(5) 0.419(2) 0.2674(6) 0.0456(5) 1.0000 Uiso D . . 5 . . .
B112 B 0.4654(6) 0.607(2) 0.3630(5) 0.037(4) 1.0000 Uiso D . . . . . .
F113 F 0.4952(3) 0.7349(13) 0.3861(5) 0.049(2) 1.0000 Uiso D . . . . . .
C114 C 0.4442(5) 0.5120(15) 0.4086(7) 0.0446(5) 1.0000 Uiso D . . 6 . . .
C115 C 0.4609(3) 0.3479(12) 0.4333(5) 0.0446(5) 1.0000 Uiso D U . 6 . . .
C116 C 0.4970(2) 0.2583(7) 0.4204(3) 0.042(2) 1.0000 Uiso D U . . . . .
F117 F 0.5215(3) 0.1560(12) 0.4654(4) 0.0625 1.0000 Uani D U . . . . .
F118 F 0.5240(3) 0.3709(11) 0.4090(4) 0.0498 1.0000 Uani D U . . . . .
F119 F 0.4811(3) 0.1520(11) 0.3715(4) 0.0549 1.0000 Uani D U . . . . .
C120 C 0.4439(5) 0.2584(14) 0.4712(7) 0.0446(5) 1.0000 Uiso D . . 6 . . .
C121 C 0.4100(4) 0.3347(12) 0.4855(5) 0.0446(5) 1.0000 Uiso D U . 6 . . .
C122 C 0.3911(2) 0.2453(8) 0.5266(3) 0.046(2) 1.0000 Uiso D U . . . . .
F123 F 0.4116(3) 0.0961(11) 0.5498(5) 0.0644 1.0000 Uani D U . . . . .
F124 F 0.3923(4) 0.3456(13) 0.5724(5) 0.0861 1.0000 Uani D U . . . . .
F125 F 0.3488(3) 0.2024(15) 0.4976(5) 0.0827 1.0000 Uani D U . . . . .
C126 C 0.3931(4) 0.4986(15) 0.4615(7) 0.0446(5) 1.0000 Uiso D . . 6 . . .
C127 C 0.4106(4) 0.5880(11) 0.4238(5) 0.0446(5) 1.0000 Uiso D U . 6 . . .
C128 C 0.3902(2) 0.7603(8) 0.3988(3) 0.052(2) 1.0000 Uiso D U . . . . .
F129 F 0.4152(4) 0.8579(12) 0.3776(5) 0.0675 1.0000 Uani D U . . . . .
F130 F 0.3518(3) 0.7426(15) 0.3543(5) 0.0872 1.0000 Uani D U . . . . .
F131 F 0.3828(4) 0.8591(13) 0.4408(5) 0.0821 1.0000 Uani D U . . . . .
Fe201 Fe 0.25555(9) 0.1529(3) 0.27983(12) 0.0370 1.0000 Uani . . . . . . .
C202 C 0.2691(6) 0.4219(18) 0.2659(8) 0.0436(6) 0.5000 Uiso D . . 7 1 . .
C203 C 0.3054(6) 0.308(2) 0.2730(9) 0.0436(6) 0.5000 Uiso D . . 7 1 . .
C204 C 0.3165(5) 0.2190(17) 0.3295(10) 0.0436(6) 0.5000 Uiso D . . 7 1 . .
C205 C 0.2871(6) 0.279(2) 0.3575(7) 0.0436(6) 0.5000 Uiso D . . 7 1 . .
C206 C 0.2575(5) 0.4031(19) 0.3180(10) 0.0436(6) 0.5000 Uiso D . . 7 1 . .
C207 C 0.2128(5) 0.0405(19) 0.2023(4) 0.0377(5) 1.0000 Uiso D . . 8 . . .
C208 C 0.1911(4) 0.0856(18) 0.2430(5) 0.0377(5) 1.0000 Uiso D . . 8 . . .
C209 C 0.2112(4) -0.0120(19) 0.2973(5) 0.0377(5) 1.0000 Uiso D . . 8 . . .
C210 C 0.2465(4) -0.1120(19) 0.2916(5) 0.0377(5) 1.0000 Uiso D . . 8 . . .
C211 C 0.2475(4) -0.0809(19) 0.2331(5) 0.0377(5) 1.0000 Uiso D . . 8 . . .
B212 B 0.2012(6) 0.105(2) 0.1374(5) 0.039(4) 1.0000 Uiso D . . . . . .
F213 F 0.1719(3) 0.2353(13) 0.1142(5) 0.049(2) 1.0000 Uiso D . . . . . .
C214 C 0.2224(4) 0.0108(15) 0.0919(6) 0.0367(5) 1.0000 Uiso D . . 9 . . .
C215 C 0.2057(3) -0.1524(11) 0.0669(5) 0.0367(5) 1.0000 Uiso D U . 9 . . .
C216 C 0.1697(2) -0.2427(8) 0.0799(3) 0.047(2) 1.0000 Uiso D U . . . . .
F217 F 0.1451(3) -0.3450(12) 0.0349(4) 0.0650 1.0000 Uani D U . . . . .
F218 F 0.1425(3) -0.1301(12) 0.0915(4) 0.0564 1.0000 Uani D U . . . . .
F219 F 0.1856(3) -0.3486(11) 0.1284(4) 0.0552 1.0000 Uani D U . . . . .
C220 C 0.2226(4) -0.2407(13) 0.0283(7) 0.0367(5) 1.0000 Uiso D . . 9 . . .
C221 C 0.2570(3) -0.1656(11) 0.0152(5) 0.0367(5) 1.0000 Uiso D U . 9 . . .
C222 C 0.2759(2) -0.2550(8) -0.0263(3) 0.046(2) 1.0000 Uiso D U . . . . .
F223 F 0.2554(3) -0.4048(10) -0.0493(4) 0.0586 1.0000 Uani D U . . . . .
F224 F 0.2744(4) -0.1543(12) -0.0724(4) 0.0818 1.0000 Uani D U . . . . .
F225 F 0.3180(3) -0.2972(14) 0.0024(5) 0.0784 1.0000 Uani D U . . . . .
C226 C 0.2741(4) -0.0021(14) 0.0400(6) 0.0367(5) 1.0000 Uiso D . . 9 . . .
C227 C 0.2560(3) 0.0881(10) 0.0766(5) 0.0367(5) 1.0000 Uiso D U . 9 . . .
C228 C 0.2766(2) 0.2603(7) 0.1014(3) 0.054(2) 1.0000 Uiso D U . . . . .
F229 F 0.2518(3) 0.3588(11) 0.1225(5) 0.0674 1.0000 Uani D U . . . . .
F230 F 0.3148(3) 0.2422(12) 0.1458(5) 0.0823 1.0000 Uani D U . . . . .
F231 F 0.2841(4) 0.3585(12) 0.0591(4) 0.0792 1.0000 Uani D U . . . . .
C302 C 0.0524(6) 0.8829(18) 0.2359(7) 0.0425(6) 0.5000 Uiso D . . 1 2 . .
C303 C 0.0170(5) 0.7630(19) 0.2083(9) 0.0425(6) 0.5000 Uiso D . . 1 2 . .
C304 C 0.0178(5) 0.7147(15) 0.1508(8) 0.0425(6) 0.5000 Uiso D . . 1 2 . .
C305 C 0.0539(6) 0.804(2) 0.1429(8) 0.0425(6) 0.5000 Uiso D . . 1 2 . .
C306 C 0.0752(4) 0.9083(16) 0.1955(10) 0.0425(6) 0.5000 Uiso D . . 1 2 . .
C402 C 0.3972(9) 0.919(3) 0.2314(14) 0.0516(6) 0.5000 Uiso . . . 4 2 . .
C403 C 0.3613(9) 0.808(3) 0.2268(14) 0.0516(6) 0.5000 Uiso . . . 4 2 . .
C404 C 0.3494(9) 0.719(3) 0.1714(15) 0.0516(6) 0.5000 Uiso . . . 4 2 . .
C405 C 0.3802(9) 0.789(3) 0.1461(14) 0.0516(6) 0.5000 Uiso . . . 4 2 . .
C406 C 0.4082(9) 0.902(3) 0.1794(14) 0.0516(6) 0.5000 Uiso . . . 4 2 . .
C502 C 0.2826(9) 0.381(3) 0.2612(12) 0.0436(6) 0.5000 Uiso . . . 7 2 . .
C503 C 0.3168(8) 0.255(3) 0.2913(14) 0.0436(6) 0.5000 Uiso . . . 7 2 . .
C504 C 0.3151(8) 0.211(3) 0.3488(13) 0.0436(6) 0.5000 Uiso . . . 7 2 . .
C505 C 0.2788(8) 0.300(3) 0.3606(13) 0.0436(6) 0.5000 Uiso . . . 7 2 . .
C506 C 0.2614(8) 0.405(3) 0.3036(13) 0.0436(6) 0.5000 Uiso . . . 7 2 . .
H21 H 0.0809 0.9844 0.2700 0.0515(6) 0.5000 Uiso R . . 1 1 . .
H31 H 0.0126 0.7888 0.2552 0.0512(6) 0.5000 Uiso R . . 1 1 . .
H41 H -0.0097 0.6379 0.1518 0.0517(6) 0.5000 Uiso R . . 1 1 . .
H51 H 0.0446 0.7423 0.1014 0.0514(6) 0.5000 Uiso R . . 1 1 . .
H61 H 0.1003 0.9566 0.1756 0.0513(6) 0.5000 Uiso R . . 1 1 . .
H81 H 0.1674 0.6714 0.2671 0.0442(5) 1.0000 Uiso R . . 2 . . .
H91 H 0.1303 0.4996 0.1677 0.0438(5) 1.0000 Uiso R . . 2 . . .
H101 H 0.0669 0.3097 0.1787 0.0441(5) 1.0000 Uiso R . . 2 . . .
H111 H 0.0654 0.3650 0.2828 0.0435(5) 1.0000 Uiso R . . 2 . . .
H201 H 0.1224 0.1470 0.4883 0.0425(5) 1.0000 Uiso R . . 3 . . .
H261 H 0.0362 0.5486 0.4692 0.0432(5) 1.0000 Uiso R . . 3 . . .
H1021 H 0.3911 0.9363 0.2745 0.0621(6) 0.5000 Uiso R . . 4 1 . .
H1031 H 0.3296 0.7105 0.2266 0.0625(6) 0.5000 Uiso R . . 4 1 . .
H1041 H 0.3317 0.6216 0.1235 0.0624(6) 0.5000 Uiso R . . 4 1 . .
H1051 H 0.3945 0.7913 0.1069 0.0624(6) 0.5000 Uiso R . . 4 1 . .
H1061 H 0.4318 0.9883 0.2010 0.0625(6) 0.5000 Uiso R . . 4 1 . .
H1081 H 0.5001 0.6699 0.2646 0.0549(5) 1.0000 Uiso R . . 5 . . .
H1091 H 0.4629 0.4983 0.1666 0.0550(5) 1.0000 Uiso R . . 5 . . .
H1101 H 0.3999 0.3142 0.1766 0.0554(5) 1.0000 Uiso R . . 5 . . .
H1111 H 0.3975 0.3761 0.2833 0.0552(5) 1.0000 Uiso R . . 5 . . .
H1201 H 0.4554 0.1490 0.4871 0.0538(5) 1.0000 Uiso R . . 6 . . .
H1261 H 0.3699 0.5474 0.4706 0.0541(5) 1.0000 Uiso R . . 6 . . .
H2021 H 0.2519 0.4923 0.2305 0.0525(6) 0.5000 Uiso R . . 7 1 . .
H2031 H 0.3188 0.2939 0.2423 0.0524(6) 0.5000 Uiso R . . 7 1 . .
H2041 H 0.3410 0.1369 0.3455 0.0526(6) 0.5000 Uiso R . . 7 1 . .
H2051 H 0.2880 0.2405 0.3973 0.0524(6) 0.5000 Uiso R . . 7 1 . .
H2061 H 0.2336 0.4608 0.3264 0.0524(6) 0.5000 Uiso R . . 7 1 . .
H2081 H 0.1663 0.1703 0.2335 0.0451(5) 1.0000 Uiso R . . 8 . . .
H2091 H 0.2020 -0.0102 0.3321 0.0453(5) 1.0000 Uiso R . . 8 . . .
H2101 H 0.2660 -0.1933 0.3228 0.0447(5) 1.0000 Uiso R . . 8 . . .
H2111 H 0.2680 -0.1337 0.2165 0.0456(5) 1.0000 Uiso R . . 8 . . .
H2201 H 0.2108 -0.3512 0.0114 0.0446(5) 1.0000 Uiso R . . 9 . . .
H2261 H 0.2972 0.0474 0.0302 0.0442(5) 1.0000 Uiso R . . 9 . . .
H3021 H 0.0591 0.9337 0.2762 0.0516(6) 0.5000 Uiso R . . 1 2 . .
H3031 H -0.0033 0.7132 0.2264 0.0514(6) 0.5000 Uiso R . . 1 2 . .
H3041 H -0.0014 0.6278 0.1215 0.0517(6) 0.5000 Uiso R . . 1 2 . .
H3051 H 0.0629 0.7996 0.1080 0.0513(6) 0.5000 Uiso R . . 1 2 . .
H3061 H 0.1003 0.9891 0.2034 0.0513(6) 0.5000 Uiso R . . 1 2 . .
H4021 H 0.4139 0.9864 0.2681 0.0626(6) 0.5000 Uiso R . . 4 2 . .
H4031 H 0.3470 0.7909 0.2561 0.0623(6) 0.5000 Uiso R . . 4 2 . .
H4041 H 0.3246 0.6386 0.1530 0.0626(6) 0.5000 Uiso R . . 4 2 . .
H4051 H 0.3800 0.7528 0.1064 0.0622(6) 0.5000 Uiso R . . 4 2 . .
H4061 H 0.4331 0.9597 0.1726 0.0627(6) 0.5000 Uiso R . . 4 2 . .
H5021 H 0.2762 0.4389 0.2222 0.0524(6) 0.5000 Uiso R . . 7 2 . .
H5031 H 0.3375 0.2098 0.2734 0.0526(6) 0.5000 Uiso R . . 7 2 . .
H5041 H 0.3338 0.1208 0.3752 0.0523(6) 0.5000 Uiso R . . 7 2 . .
H5051 H 0.2699 0.2939 0.3954 0.0524(6) 0.5000 Uiso R . . 7 2 . .
H5061 H 0.2365 0.4848 0.2944 0.0525(6) 0.5000 Uiso R . . 7 2 . .

loop_
_atom_site_aniso_label
_atom_site_aniso_U_11
_atom_site_aniso_U_22
_atom_site_aniso_U_33
_atom_site_aniso_U_23
_atom_site_aniso_U_13
_atom_site_aniso_U_12
Fe1 0.0376(15) 0.0297(12) 0.0410(16) 0.0043(12) 0.0110(12) -0.0003(12)
F17 0.067(4) 0.056(5) 0.077(4) 0.030(4) 0.038(4) 0.029(4)
F18 0.045(4) 0.053(4) 0.067(5) 0.016(4) 0.028(4) 0.011(3)
F19 0.073(5) 0.058(5) 0.070(4) -0.022(3) 0.040(4) 0.002(4)
F23 0.074(4) 0.061(4) 0.063(5) 0.024(3) 0.036(4) 0.016(4)
F24 0.140(5) 0.066(5) 0.069(5) -0.011(4) 0.071(4) -0.012(5)
F25 0.047(3) 0.095(6) 0.074(5) 0.027(5) 0.025(3) -0.011(4)
F29 0.081(4) 0.046(5) 0.091(6) 0.026(4) 0.050(4) 0.015(4)
F30 0.065(4) 0.065(6) 0.095(6) 0.018(5) -0.013(4) 0.013(4)
F31 0.118(5) 0.047(5) 0.094(5) 0.002(4) 0.068(4) 0.025(5)
Fe101 0.0349(14) 0.0361(13) 0.0412(16) 0.0047(12) 0.0118(13) 0.0016(12)
F117 0.066(4) 0.061(5) 0.066(4) 0.026(4) 0.031(4) 0.026(4)
F118 0.047(4) 0.046(4) 0.061(5) 0.008(4) 0.024(4) 0.003(3)
F119 0.067(5) 0.039(4) 0.063(4) -0.011(3) 0.028(4) 0.007(4)
F123 0.079(4) 0.056(4) 0.074(6) 0.022(3) 0.046(4) 0.015(4)
F124 0.145(5) 0.065(5) 0.078(5) -0.016(4) 0.076(5) -0.014(5)
F125 0.049(3) 0.125(7) 0.073(5) 0.025(5) 0.020(4) -0.018(4)
F129 0.076(4) 0.051(4) 0.088(6) 0.026(4) 0.045(4) 0.018(4)
F130 0.062(4) 0.079(6) 0.094(6) 0.008(5) -0.004(4) 0.016(4)
F131 0.115(5) 0.060(5) 0.089(5) 0.001(4) 0.059(4) 0.028(5)
Fe201 0.0350(14) 0.0335(14) 0.0389(16) -0.0037(12) 0.0092(12) 0.0000(12)
F217 0.058(4) 0.072(5) 0.072(4) -0.024(4) 0.033(4) -0.032(4)
F218 0.035(4) 0.065(5) 0.068(5) -0.009(4) 0.018(4) -0.002(3)
F219 0.058(4) 0.048(4) 0.067(4) 0.011(3) 0.032(4) -0.005(4)
F223 0.068(4) 0.046(4) 0.071(6) -0.016(3) 0.036(4) -0.004(4)
F224 0.151(5) 0.057(5) 0.066(5) 0.005(4) 0.073(4) 0.005(5)
F225 0.049(3) 0.107(6) 0.077(5) -0.032(5) 0.020(4) 0.015(4)
F229 0.081(4) 0.038(4) 0.100(6) -0.020(4) 0.052(4) -0.019(4)
F230 0.063(4) 0.054(5) 0.100(5) -0.017(5) -0.005(4) -0.018(4)
F231 0.132(5) 0.042(4) 0.085(5) -0.018(4) 0.064(4) -0.036(5)

loop_
_atom_type_symbol
_atom_type_scat_dispersion_real
_atom_type_scat_dispersion_imag
_atom_type_scat_Cromer_Mann_a1
_atom_type_scat_Cromer_Mann_b1
_atom_type_scat_Cromer_Mann_a2
_atom_type_scat_Cromer_Mann_b2
_atom_type_scat_Cromer_Mann_a3
_atom_type_scat_Cromer_Mann_b3
_atom_type_scat_Cromer_Mann_a4
_atom_type_scat_Cromer_Mann_b4
_atom_type_scat_Cromer_Mann_c
_atom_type_scat_source
C 0.0033 0.0016 2.3100 20.8439 1.0200 10.2075 1.5886 0.5687 0.8650 51.6512 0.2156 'International Tables Vol C 4.2.6.8 and 6.1.1.4'
H 0.0000 0.0000 0.4930 10.5109 0.3229 26.1257 0.1402 3.1424 0.0408 57.7998 0.0030 'International Tables Vol C 4.2.6.8 and 6.1.1.4'
F 0.0171 0.0103 3.5392 10.2825 2.6412 4.2944 1.5170 0.2615 1.0243 26.1476 0.2776 'International Tables Vol C 4.2.6.8 and 6.1.1.4'
B 0.0013 0.0007 2.0545 23.2185 1.3326 1.0210 1.0979 60.3498 0.7068 0.1403 -0.1932 'International Tables Vol C 4.2.6.8 and 6.1.1.4'
Fe 0.3463 0.8444 11.7695 4.7611 7.3573 0.3072 3.5222 15.3535 2.3045 76.8805 1.0369 'International Tables Vol C 4.2.6.8 and 6.1.1.4'
Cl 0.1484 0.1585 11.4604 0.0104 7.1964 1.1662 6.2556 18.5194 1.6455 47.7784 -9.5574 'International Tables Vol C 4.2.6.8 and 6.1.1.4'
O 0.0106 0.0060 3.0485 13.2771 2.2868 5.7011 1.5463 0.3239 0.8670 32.9089 0.2508 'International Tables Vol C 4.2.6.8 and 6.1.1.4'

loop_
_geom_angle_atom_site_label_1
_geom_angle_site_symmetry_1
_geom_angle_atom_site_label_2
_geom_angle_site_symmetry_2
_geom_angle_atom_site_label_3
_geom_angle_site_symmetry_3
_geom_angle
_geom_angle_publ_flag
C2 . Fe1 . C3 . 40.3(3) yes
C2 . Fe1 . C4 . 68.3(3) yes
C3 . Fe1 . C4 . 41.0(3) yes
C2 . Fe1 . C5 . 67.9(3) yes
C3 . Fe1 . C5 . 68.7(3) yes
C4 . Fe1 . C5 . 41.3(3) yes
C2 . Fe1 . C6 . 40.0(3) yes
C3 . Fe1 . C6 . 67.9(3) yes
C4 . Fe1 . C6 . 68.5(3) yes
C5 . Fe1 . C6 . 40.4(3) yes
C2 . Fe1 . C7 . 111.3(5) yes
C3 . Fe1 . C7 . 117.2(6) yes
C4 . Fe1 . C7 . 147.9(7) yes
C5 . Fe1 . C7 . 170.6(7) yes
C6 . Fe1 . C7 . 133.2(6) yes
C2 . Fe1 . C8 . 113.3(6) yes
C3 . Fe1 . C8 . 145.7(7) yes
C4 . Fe1 . C8 . 170.6(7) yes
C5 . Fe1 . C8 . 129.9(7) yes
C6 . Fe1 . C8 . 106.5(5) yes
C2 . Fe1 . C9 . 142.7(7) yes
C3 . Fe1 . C9 . 173.4(7) yes
C4 . Fe1 . C9 . 132.4(7) yes
C5 . Fe1 . C9 . 106.2(6) yes
C6 . Fe1 . C9 . 111.3(6) yes
C2 . Fe1 . C10 . 176.6(7) yes
C3 . Fe1 . C10 . 136.6(7) yes
C4 . Fe1 . C10 . 110.2(6) yes
C5 . Fe1 . C10 . 113.1(6) yes
C6 . Fe1 . C10 . 142.8(7) yes
C2 . Fe1 . C11 . 137.0(7) yes
C3 . Fe1 . C11 . 113.2(5) yes
C4 . Fe1 . C11 . 116.6(6) yes
C5 . Fe1 . C11 . 145.8(7) yes
C6 . Fe1 . C11 . 173.8(7) yes
C7 . Fe1 . C8 . 41.1(3) yes
C7 . Fe1 . C9 . 68.4(4) yes
C8 . Fe1 . C9 . 40.9(3) yes
C7 . Fe1 . C10 . 68.2(4) yes
C8 . Fe1 . C10 . 68.7(4) yes
C9 . Fe1 . C10 . 40.5(3) yes
C7 . Fe1 . C11 . 40.7(3) yes
C8 . Fe1 . C11 . 69.0(4) yes
C9 . Fe1 . C11 . 68.4(4) yes
C10 . Fe1 . C11 . 40.5(3) yes
C7 . Fe1 . C8 . 41.1(3) yes
C7 . Fe1 . C9 . 68.4(4) yes
C8 . Fe1 . C9 . 40.9(3) yes
C7 . Fe1 . C10 . 68.2(4) yes
C8 . Fe1 . C10 . 68.7(4) yes
C9 . Fe1 . C10 . 40.5(3) yes
C7 . Fe1 . C11 . 40.7(3) yes
C8 . Fe1 . C11 . 69.0(4) yes
C9 . Fe1 . C11 . 68.4(4) yes
C10 . Fe1 . C11 . 40.5(3) yes
C7 . Fe1 . C302 . 112.0(5) yes
C8 . Fe1 . C302 . 123.5(6) yes
C9 . Fe1 . C302 . 156.5(7) yes
C10 . Fe1 . C302 . 162.9(7) yes
C11 . Fe1 . C302 . 128.4(6) yes
C7 . Fe1 . C303 . 126.2(6) yes
C8 . Fe1 . C303 . 160.9(7) yes
C9 . Fe1 . C303 . 158.0(7) yes
C10 . Fe1 . C303 . 124.3(6) yes
C11 . Fe1 . C303 . 110.7(5) yes
C7 . Fe1 . C304 . 159.1(7) yes
C8 . Fe1 . C304 . 157.1(7) yes
C9 . Fe1 . C304 . 120.5(6) yes
C10 . Fe1 . C304 . 105.4(5) yes
C11 . Fe1 . C304 . 121.7(6) yes
C7 . Fe1 . C305 . 160.8(7) yes
C8 . Fe1 . C305 . 121.4(6) yes
C9 . Fe1 . C305 . 103.0(5) yes
C10 . Fe1 . C305 . 117.0(6) yes
C11 . Fe1 . C305 . 153.8(6) yes
C7 . Fe1 . C306 . 126.8(6) yes
C8 . Fe1 . C306 . 106.4(5) yes
C9 . Fe1 . C306 . 118.1(6) yes
C10 . Fe1 . C306 . 152.6(7) yes
C11 . Fe1 . C306 . 165.1(7) yes
C302 . Fe1 . C303 . 40.7(3) yes
C302 . Fe1 . C304 . 68.0(3) yes
C303 . Fe1 . C304 . 39.9(3) yes
C302 . Fe1 . C305 . 68.8(3) yes
C303 . Fe1 . C305 . 67.8(3) yes
C304 . Fe1 . C305 . 40.0(3) yes
C302 . Fe1 . C306 . 41.4(3) yes
C303 . Fe1 . C306 . 68.7(3) yes
C304 . Fe1 . C306 . 68.1(3) yes
C305 . Fe1 . C306 . 40.8(3) yes
Fe1 . C2 . C3 . 68.4(5) yes
Fe1 . C2 . C6 . 69.9(6) yes
C3 . C2 . C6 . 108.0(5) yes
Fe1 . C2 . H21 . 123.9 no
C3 . C2 . H21 . 123.9 no
C6 . C2 . H21 . 128.0 no
C2 . C3 . Fe1 . 71.3(5) yes
C2 . C3 . C4 . 108.1(5) yes
Fe1 . C3 . C4 . 68.4(5) yes
C2 . C3 . H31 . 128.6 no
Fe1 . C3 . H31 . 126.7 no
C4 . C3 . H31 . 123.3 no
C3 . C4 . Fe1 . 70.7(6) yes
C3 . C4 . C5 . 107.9(5) yes
Fe1 . C4 . C5 . 70.1(6) yes
C3 . C4 . H41 . 127.7 no
Fe1 . C4 . H41 . 126.6 no
C5 . C4 . H41 . 124.4 no
C4 . C5 . Fe1 . 68.6(5) yes
C4 . C5 . C6 . 108.0(5) yes
Fe1 . C5 . C6 . 71.5(5) yes
C4 . C5 . H51 . 128.4 no
Fe1 . C5 . H51 . 124.8 no
C6 . C5 . H51 . 123.6 no
C2 . C6 . Fe1 . 70.2(6) yes
C2 . C6 . C5 . 108.1(5) yes
Fe1 . C6 . C5 . 68.1(5) yes
C2 . C6 . H61 . 122.5 no
Fe1 . C6 . H61 . 123.0 no
C5 . C6 . H61 . 129.2 no
Fe1 . C7 . C8 . 67.7(8) yes
Fe1 . C7 . C11 . 69.5(7) yes
C8 . C7 . C11 . 107.4(5) yes
Fe1 . C7 . B12 . 127.6(12) yes
C8 . C7 . B12 . 126.8(9) yes
C11 . C7 . B12 . 125.9(9) yes
C7 . C8 . Fe1 . 71.2(8) yes
C7 . C8 . C9 . 108.4(5) yes
Fe1 . C8 . C9 . 71.0(8) yes
C7 . C8 . H81 . 125.4 no
Fe1 . C8 . H81 . 126.8 no
C9 . C8 . H81 . 126.1 no
C8 . C9 . Fe1 . 68.1(8) yes
C8 . C9 . C10 . 107.9(5) yes
Fe1 . C9 . C10 . 70.0(8) yes
C8 . C9 . H91 . 125.8 no
Fe1 . C9 . H91 . 123.5 no
C10 . C9 . H91 . 126.1 no
C9 . C10 . Fe1 . 69.5(8) yes
C9 . C10 . C11 . 108.2(5) yes
Fe1 . C10 . C11 . 69.7(8) yes
C9 . C10 . H101 . 127.7 no
Fe1 . C10 . H101 . 124.5 no
C11 . C10 . H101 . 124.0 no
C7 . C11 . C10 . 108.0(5) yes
C7 . C11 . Fe1 . 69.8(7) yes
C10 . C11 . Fe1 . 69.8(8) yes
C7 . C11 . H111 . 127.2 no
C10 . C11 . H111 . 124.9 no
Fe1 . C11 . H111 . 126.0 no
C7 . B12 . F13 . 121.2(9) yes
C7 . B12 . C14 . 121.3(9) yes
F13 . B12 . C14 . 117.2(10) yes
B12 . C14 . C15 . 118.0(9) yes
B12 . C14 . C27 . 123.1(9) yes
C15 . C14 . C27 . 118.9(4) yes
C14 . C15 . C16 . 122.9(5) yes
C14 . C15 . C20 . 120.8(4) yes
C16 . C15 . C20 . 116.3(5) yes
C15 . C16 . F17 . 112.99(8) yes
C15 . C16 . F18 . 112.90(8) yes
F17 . C16 . F18 . 106.63(9) yes
C15 . C16 . F19 . 111.39(8) yes
F17 . C16 . F19 . 106.19(9) yes
F18 . C16 . F19 . 106.25(9) yes
C15 . C20 . C21 . 119.8(4) yes
C15 . C20 . H201 . 120.4 no
C21 . C20 . H201 . 119.9 no
C20 . C21 . C22 . 121.5(5) yes
C20 . C21 . C26 . 119.8(4) yes
C22 . C21 . C26 . 118.6(5) yes
C21 . C22 . F23 . 113.03(8) yes
C21 . C22 . F24 . 112.89(8) yes
F23 . C22 . F24 . 106.61(9) yes
C21 . C22 . F25 . 111.41(8) yes
F23 . C22 . F25 . 106.15(9) yes
F24 . C22 . F25 . 106.25(9) yes
C21 . C26 . C27 . 120.1(4) yes
C21 . C26 . H261 . 120.0 no
C27 . C26 . H261 . 119.9 no
C26 . C27 . C14 . 120.7(4) yes
C26 . C27 . C28 . 116.3(5) yes
C14 . C27 . C28 . 123.0(5) yes
C27 . C28 . F29 . 113.02(8) yes
C27 . C28 . F30 . 112.87(8) yes
F29 . C28 . F30 . 106.63(9) yes
C27 . C28 . F31 . 111.41(8) yes
F29 . C28 . F31 . 106.14(9) yes
F30 . C28 . F31 . 106.27(9) yes
C102 . Fe101 . C103 . 40.8(3) yes
C102 . Fe101 . C104 . 68.0(3) yes
C103 . Fe101 . C104 . 39.7(3) yes
C102 . Fe101 . C105 . 68.9(3) yes
C103 . Fe101 . C105 . 67.5(3) yes
C104 . Fe101 . C105 . 39.7(3) yes
C102 . Fe101 . C106 . 41.8(3) yes
C103 . Fe101 . C106 . 68.9(3) yes
C104 . Fe101 . C106 . 68.1(3) yes
C105 . Fe101 . C106 . 40.9(3) yes
C102 . Fe101 . C107 . 112.2(6) yes
C103 . Fe101 . C107 . 125.8(7) yes
C104 . Fe101 . C107 . 158.0(8) yes
C105 . Fe101 . C107 . 162.2(8) yes
C106 . Fe101 . C107 . 127.9(7) yes
C102 . Fe101 . C108 . 125.6(7) yes
C103 . Fe101 . C108 . 162.2(8) yes
C104 . Fe101 . C108 . 157.2(8) yes
C105 . Fe101 . C108 . 123.0(7) yes
C106 . Fe101 . C108 . 108.7(6) yes
C102 . Fe101 . C109 . 158.0(9) yes
C103 . Fe101 . C109 . 156.5(8) yes
C104 . Fe101 . C109 . 119.6(7) yes
C105 . Fe101 . C109 . 103.1(6) yes
C106 . Fe101 . C109 . 119.0(7) yes
C102 . Fe101 . C110 . 161.4(9) yes
C103 . Fe101 . C110 . 122.6(7) yes
C104 . Fe101 . C110 . 104.0(6) yes
C105 . Fe101 . C110 . 116.4(7) yes
C106 . Fe101 . C110 . 152.7(8) yes
C102 . Fe101 . C111 . 127.7(7) yes
C103 . Fe101 . C111 . 109.4(6) yes
C104 . Fe101 . C111 . 120.2(7) yes
C105 . Fe101 . C111 . 152.6(8) yes
C106 . Fe101 . C111 . 165.8(8) yes
C107 . Fe101 . C108 . 41.0(3) yes
C107 . Fe101 . C109 . 69.0(4) yes
C108 . Fe101 . C109 . 40.6(3) yes
C107 . Fe101 . C110 . 68.6(4) yes
C108 . Fe101 . C110 . 68.0(4) yes
C109 . Fe101 . C110 . 40.6(3) yes
C107 . Fe101 . C111 . 40.9(3) yes
C108 . Fe101 . C111 . 68.4(4) yes
C109 . Fe101 . C111 . 68.5(4) yes
C110 . Fe101 . C111 . 40.6(3) yes
C107 . Fe101 . C108 . 41.0(3) yes
C107 . Fe101 . C109 . 69.0(4) yes
C108 . Fe101 . C109 . 40.6(3) yes
C107 . Fe101 . C110 . 68.6(4) yes
C108 . Fe101 . C110 . 68.0(4) yes
C109 . Fe101 . C110 . 40.6(3) yes
C107 . Fe101 . C111 . 40.9(3) yes
C108 . Fe101 . C111 . 68.4(4) yes
C109 . Fe101 . C111 . 68.5(4) yes
C110 . Fe101 . C111 . 40.6(3) yes
C107 . Fe101 . C402 . 112.5(8) yes
C108 . Fe101 . C402 . 115.2(9) yes
C109 . Fe101 . C402 . 143.0(10) yes
C110 . Fe101 . C402 . 176.4(10) yes
C111 . Fe101 . C402 . 138.1(10) yes
C107 . Fe101 . C403 . 117.3(9) yes
C108 . Fe101 . C403 . 146.5(10) yes
C109 . Fe101 . C403 . 172.8(10) yes
C110 . Fe101 . C403 . 136.5(10) yes
C111 . Fe101 . C403 . 113.4(9) yes
C107 . Fe101 . C404 . 147.2(11) yes
C108 . Fe101 . C404 . 171.1(11) yes
C109 . Fe101 . C404 . 132.2(11) yes
C110 . Fe101 . C404 . 109.7(9) yes
C111 . Fe101 . C404 . 115.9(9) yes
C107 . Fe101 . C405 . 168.5(11) yes
C108 . Fe101 . C405 . 129.5(10) yes
C109 . Fe101 . C405 . 107.4(10) yes
C110 . Fe101 . C405 . 116.3(10) yes
C111 . Fe101 . C405 . 149.2(11) yes
C107 . Fe101 . C406 . 133.2(9) yes
C108 . Fe101 . C406 . 107.2(8) yes
C109 . Fe101 . C406 . 110.9(9) yes
C110 . Fe101 . C406 . 142.4(10) yes
C111 . Fe101 . C406 . 174.1(9) yes
C402 . Fe101 . C403 . 39.8(11) yes
C402 . Fe101 . C404 . 67.4(11) yes
C403 . Fe101 . C404 . 40.6(12) yes
C402 . Fe101 . C405 . 63.4(11) yes
C403 . Fe101 . C405 . 67.1(11) yes
C404 . Fe101 . C405 . 43.0(12) yes
C402 . Fe101 . C406 . 39.4(12) yes
C403 . Fe101 . C406 . 67.9(11) yes
C404 . Fe101 . C406 . 69.1(10) yes
C405 . Fe101 . C406 . 36.7(12) yes
Fe101 . C102 . C103 . 72.4(6) yes
Fe101 . C102 . C106 . 69.0(6) yes
C103 . C102 . C106 . 108.0(5) yes
Fe101 . C102 . H1021 . 126.3 no
C103 . C102 . H1021 . 125.3 no
C106 . C102 . H1021 . 126.6 no
C102 . C103 . Fe101 . 66.8(6) yes
C102 . C103 . C104 . 108.0(5) yes
Fe101 . C103 . C104 . 71.6(6) yes
C102 . C103 . H1031 . 125.8 no
Fe101 . C103 . H1031 . 124.4 no
C104 . C103 . H1031 . 126.1 no
Fe101 . C104 . C103 . 68.7(6) yes
Fe101 . C104 . C105 . 68.7(6) yes
C103 . C104 . C105 . 108.1(5) yes
Fe101 . C104 . H1041 . 123.8 no
C103 . C104 . H1041 . 125.8 no
C105 . C104 . H1041 . 125.9 no
C104 . C105 . Fe101 . 71.6(6) yes
C104 . C105 . C106 . 107.9(5) yes
Fe101 . C105 . C106 . 66.6(6) yes
C104 . C105 . H1051 . 125.5 no
Fe101 . C105 . H1051 . 124.4 no
C106 . C105 . H1051 . 126.5 no
C105 . C106 . C102 . 108.0(5) yes
C105 . C106 . Fe101 . 72.5(6) yes
C102 . C106 . Fe101 . 69.2(6) yes
C105 . C106 . H1061 . 126.2 no
C102 . C106 . H1061 . 125.7 no
Fe101 . C106 . H1061 . 126.2 no
Fe101 . C107 . C108 . 69.8(8) yes
Fe101 . C107 . C111 . 70.1(8) yes
C108 . C107 . C111 . 107.4(5) yes
Fe101 . C107 . B112 . 128.7(13) yes
C108 . C107 . B112 . 127.0(10) yes
C111 . C107 . B112 . 125.5(10) yes
C107 . C108 . Fe101 . 69.2(9) yes
C107 . C108 . C109 . 108.5(5) yes
Fe101 . C108 . C109 . 69.5(8) yes
C107 . C108 . H1081 . 127.4 no
Fe101 . C108 . H1081 . 122.5 no
C109 . C108 . H1081 . 123.9 no
C108 . C109 . Fe101 . 69.9(9) yes
C108 . C109 . C110 . 107.9(5) yes
Fe101 . C109 . C110 . 70.3(8) yes
C108 . C109 . H1091 . 126.5 no
Fe101 . C109 . H1091 . 124.5 no
C110 . C109 . H1091 . 125.6 no
C109 . C110 . Fe101 . 69.1(8) yes
C109 . C110 . C111 . 108.2(5) yes
Fe101 . C110 . C111 . 69.5(8) yes
C109 . C110 . H1101 . 125.0 no
Fe101 . C110 . H1101 . 123.3 no
C111 . C110 . H1101 . 126.6 no
C107 . C111 . C110 . 108.0(5) yes
C107 . C111 . Fe101 . 69.0(8) yes
C110 . C111 . Fe101 . 69.9(8) yes
C107 . C111 . H1111 . 124.3 no
C110 . C111 . H1111 . 127.4 no
Fe101 . C111 . H1111 . 121.8 no
C107 . B112 . F113 . 121.3(9) yes
C107 . B112 . C114 . 121.3(10) yes
F113 . B112 . C114 . 117.3(10) yes
B112 . C114 . C115 . 118.1(10) yes
B112 . C114 . C127 . 123.4(10) yes
C115 . C114 . C127 . 118.6(4) yes
C114 . C115 . C116 . 122.4(6) yes
C114 . C115 . C120 . 121.1(4) yes
C116 . C115 . C120 . 116.5(6) yes
C115 . C116 . F117 . 112.99(8) yes
C115 . C116 . F118 . 112.89(8) yes
F117 . C116 . F118 . 106.63(9) yes
C115 . C116 . F119 . 111.39(8) yes
F117 . C116 . F119 . 106.19(9) yes
F118 . C116 . F119 . 106.25(9) yes
C115 . C120 . C121 . 119.8(5) yes
C115 . C120 . H1201 . 119.7 no
C121 . C120 . H1201 . 120.4 no
C120 . C121 . C122 . 121.8(6) yes
C120 . C121 . C126 . 119.8(4) yes
C122 . C121 . C126 . 118.4(6) yes
C121 . C122 . F123 . 113.02(8) yes
C121 . C122 . F124 . 112.89(8) yes
F123 . C122 . F124 . 106.62(9) yes
C121 . C122 . F125 . 111.40(8) yes
F123 . C122 . F125 . 106.16(9) yes
F124 . C122 . F125 . 106.25(9) yes
C121 . C126 . C127 . 120.0(5) yes
C121 . C126 . H1261 . 119.2 no
C127 . C126 . H1261 . 120.8 no
C114 . C127 . C126 . 120.7(4) yes
C114 . C127 . C128 . 122.3(6) yes
C126 . C127 . C128 . 116.9(6) yes
C127 . C128 . F129 . 113.01(8) yes
C127 . C128 . F130 . 112.88(8) yes
F129 . C128 . F130 . 106.64(9) yes
C127 . C128 . F131 . 111.40(8) yes
F129 . C128 . F131 . 106.15(9) yes
F130 . C128 . F131 . 106.26(9) yes
C202 . Fe201 . C203 . 39.8(3) yes
C202 . Fe201 . C204 . 68.4(3) yes
C203 . Fe201 . C204 . 41.4(3) yes
C202 . Fe201 . C205 . 67.9(3) yes
C203 . Fe201 . C205 . 69.3(3) yes
C204 . Fe201 . C205 . 42.1(3) yes
C202 . Fe201 . C206 . 39.6(3) yes
C203 . Fe201 . C206 . 67.7(3) yes
C204 . Fe201 . C206 . 69.3(3) yes
C205 . Fe201 . C206 . 40.8(3) yes
C202 . Fe201 . C207 . 111.5(5) yes
C203 . Fe201 . C207 . 117.6(6) yes
C204 . Fe201 . C207 . 148.4(7) yes
C205 . Fe201 . C207 . 169.2(7) yes
C206 . Fe201 . C207 . 132.1(6) yes
C202 . Fe201 . C208 . 114.4(6) yes
C203 . Fe201 . C208 . 146.6(8) yes
C204 . Fe201 . C208 . 169.7(8) yes
C205 . Fe201 . C208 . 128.5(7) yes
C206 . Fe201 . C208 . 106.1(5) yes
C202 . Fe201 . C209 . 143.8(7) yes
C203 . Fe201 . C209 . 172.7(7) yes
C204 . Fe201 . C209 . 131.3(7) yes
C205 . Fe201 . C209 . 105.3(6) yes
C206 . Fe201 . C209 . 111.7(6) yes
C202 . Fe201 . C210 . 175.7(7) yes
C203 . Fe201 . C210 . 136.1(7) yes
C204 . Fe201 . C210 . 109.2(6) yes
C205 . Fe201 . C210 . 112.8(6) yes
C206 . Fe201 . C210 . 143.5(7) yes
C202 . Fe201 . C211 . 136.8(7) yes
C203 . Fe201 . C211 . 113.2(6) yes
C204 . Fe201 . C211 . 116.4(6) yes
C205 . Fe201 . C211 . 146.3(7) yes
C206 . Fe201 . C211 . 172.9(7) yes
C207 . Fe201 . C208 . 41.2(3) yes
C207 . Fe201 . C209 . 68.5(4) yes
C208 . Fe201 . C209 . 40.7(3) yes
C207 . Fe201 . C210 . 68.6(4) yes
C208 . Fe201 . C210 . 68.7(4) yes
C209 . Fe201 . C210 . 40.4(3) yes
C207 . Fe201 . C211 . 40.9(3) yes
C208 . Fe201 . C211 . 69.0(4) yes
C209 . Fe201 . C211 . 68.3(4) yes
C210 . Fe201 . C211 . 40.6(3) yes
C207 . Fe201 . C208 . 41.2(3) yes
C207 . Fe201 . C209 . 68.5(4) yes
C208 . Fe201 . C209 . 40.7(3) yes
C207 . Fe201 . C210 . 68.6(4) yes
C208 . Fe201 . C210 . 68.7(4) yes
C209 . Fe201 . C210 . 40.4(3) yes
C207 . Fe201 . C211 . 40.9(3) yes
C208 . Fe201 . C211 . 69.0(4) yes
C209 . Fe201 . C211 . 68.3(4) yes
C210 . Fe201 . C211 . 40.6(3) yes
C207 . Fe201 . C502 . 110.9(8) yes
C208 . Fe201 . C502 . 125.2(9) yes
C209 . Fe201 . C502 . 159.5(10) yes
C210 . Fe201 . C502 . 159.8(10) yes
C211 . Fe201 . C502 . 125.7(9) yes
C207 . Fe201 . C503 . 125.6(9) yes
C208 . Fe201 . C503 . 162.3(10) yes
C209 . Fe201 . C503 . 156.2(10) yes
C210 . Fe201 . C503 . 121.8(9) yes
C211 . Fe201 . C503 . 108.7(8) yes
C207 . Fe201 . C504 . 158.6(9) yes
C208 . Fe201 . C504 . 156.5(9) yes
C209 . Fe201 . C504 . 119.3(9) yes
C210 . Fe201 . C504 . 103.6(8) yes
C211 . Fe201 . C504 . 120.4(8) yes
C207 . Fe201 . C505 . 160.2(8) yes
C208 . Fe201 . C505 . 119.9(8) yes
C209 . Fe201 . C505 . 100.3(8) yes
C210 . Fe201 . C505 . 114.2(8) yes
C211 . Fe201 . C505 . 151.6(9) yes
C207 . Fe201 . C506 . 128.3(9) yes
C208 . Fe201 . C506 . 110.0(8) yes
C209 . Fe201 . C506 . 121.7(9) yes
C210 . Fe201 . C506 . 154.4(10) yes
C211 . Fe201 . C506 . 164.6(10) yes
C502 . Fe201 . C503 . 40.9(11) yes
C502 . Fe201 . C504 . 69.2(10) yes
C503 . Fe201 . C504 . 40.3(11) yes
C502 . Fe201 . C505 . 73.5(9) yes
C503 . Fe201 . C505 . 70.9(10) yes
C504 . Fe201 . C505 . 41.2(10) yes
C502 . Fe201 . C506 . 41.5(11) yes
C503 . Fe201 . C506 . 67.3(10) yes
C504 . Fe201 . C506 . 66.9(10) yes
C505 . Fe201 . C506 . 42.8(11) yes
Fe201 . C202 . C203 . 67.4(5) yes
Fe201 . C202 . C206 . 68.6(6) yes
C203 . C202 . C206 . 107.9(5) yes
Fe201 . C202 . H2021 . 124.4 no
C203 . C202 . H2021 . 128.2 no
C206 . C202 . H2021 . 123.6 no
C202 . C203 . Fe201 . 72.8(6) yes
C202 . C203 . C204 . 108.1(5) yes
Fe201 . C203 . C204 . 66.1(6) yes
C202 . C203 . H2031 . 123.4 no
Fe201 . C203 . H2031 . 125.2 no
C204 . C203 . H2031 . 128.5 no
C203 . C204 . Fe201 . 72.5(6) yes
C203 . C204 . C205 . 107.9(5) yes
Fe201 . C204 . C205 . 69.9(6) yes
C203 . C204 . H2041 . 124.0 no
Fe201 . C204 . H2041 . 125.4 no
C205 . C204 . H2041 . 128.0 no
C204 . C205 . Fe201 . 67.9(6) yes
C204 . C205 . C206 . 108.1(5) yes
Fe201 . C205 . C206 . 72.9(6) yes
C204 . C205 . H2051 . 124.5 no
Fe201 . C205 . H2051 . 125.3 no
C206 . C205 . H2051 . 127.4 no
C202 . C206 . Fe201 . 71.8(6) yes
C202 . C206 . C205 . 108.0(5) yes
Fe201 . C206 . C205 . 66.4(6) yes
C202 . C206 . H2061 . 128.1 no
Fe201 . C206 . H2061 . 126.4 no
C205 . C206 . H2061 . 123.9 no
Fe201 . C207 . C208 . 68.5(8) yes
Fe201 . C207 . C211 . 69.6(8) yes
C208 . C207 . C211 . 107.4(5) yes
Fe201 . C207 . B212 . 127.8(12) yes
C208 . C207 . B212 . 127.2(9) yes
C211 . C207 . B212 . 125.4(9) yes
C207 . C208 . Fe201 . 70.3(8) yes
C207 . C208 . C209 . 108.4(5) yes
Fe201 . C208 . C209 . 71.1(8) yes
C207 . C208 . H2081 . 124.1 no
Fe201 . C208 . H2081 . 124.8 no
C209 . C208 . H2081 . 127.5 no
C208 . C209 . Fe201 . 68.2(8) yes
C208 . C209 . C210 . 107.9(5) yes
Fe201 . C209 . C210 . 69.4(8) yes
C208 . C209 . H2091 . 125.5 no
Fe201 . C209 . H2091 . 128.0 no
C210 . C209 . H2091 . 126.6 no
C209 . C210 . Fe201 . 70.1(8) yes
C209 . C210 . C211 . 108.3(5) yes
Fe201 . C210 . C211 . 69.5(8) yes
C209 . C210 . H2101 . 125.2 no
Fe201 . C210 . H2101 . 128.1 no
C211 . C210 . H2101 . 126.5 no
C207 . C211 . C210 . 108.0(5) yes
C207 . C211 . Fe201 . 69.5(8) yes
C210 . C211 . Fe201 . 69.9(8) yes
C207 . C211 . H2111 . 125.7 no
C210 . C211 . H2111 . 126.3 no
Fe201 . C211 . H2111 . 126.8 no
C207 . B212 . F213 . 121.9(9) yes
C207 . B212 . C214 . 121.0(10) yes
F213 . B212 . C214 . 117.0(10) yes
B212 . C214 . C215 . 118.1(9) yes
B212 . C214 . C227 . 123.2(9) yes
C215 . C214 . C227 . 118.7(4) yes
C214 . C215 . C216 . 122.4(5) yes
C214 . C215 . C220 . 121.0(4) yes
C216 . C215 . C220 . 116.7(5) yes
C215 . C216 . F217 . 113.00(8) yes
C215 . C216 . F218 . 112.90(8) yes
F217 . C216 . F218 . 106.63(9) yes
C215 . C216 . F219 . 111.39(8) yes
F217 . C216 . F219 . 106.18(9) yes
F218 . C216 . F219 . 106.25(9) yes
C215 . C220 . C221 . 119.8(4) yes
C215 . C220 . H2201 . 120.1 no
C221 . C220 . H2201 . 120.2 no
C220 . C221 . C222 . 121.5(5) yes
C220 . C221 . C226 . 119.8(4) yes
C222 . C221 . C226 . 118.7(5) yes
C221 . C222 . F223 . 113.03(8) yes
C221 . C222 . F224 . 112.90(8) yes
F223 . C222 . F224 . 106.62(9) yes
C221 . C222 . F225 . 111.40(8) yes
F223 . C222 . F225 . 106.15(9) yes
F224 . C222 . F225 . 106.25(9) yes
C221 . C226 . C227 . 120.0(4) yes
C221 . C226 . H2261 . 118.6 no
C227 . C226 . H2261 . 121.3 no
C214 . C227 . C226 . 120.6(4) yes
C214 . C227 . C228 . 123.1(5) yes
C226 . C227 . C228 . 116.2(5) yes
C227 . C228 . F229 . 113.03(8) yes
C227 . C228 . F230 . 112.88(8) yes
F229 . C228 . F230 . 106.63(9) yes
C227 . C228 . F231 . 111.40(8) yes
F229 . C228 . F231 . 106.14(9) yes
F230 . C228 . F231 . 106.27(9) yes
Fe1 . C302 . C303 . 71.6(5) yes
Fe1 . C302 . C306 . 69.0(6) yes
C303 . C302 . C306 . 107.9(5) yes
Fe1 . C302 . H3021 . 123.8 no
C303 . C302 . H3021 . 123.7 no
C306 . C302 . H3021 . 128.4 no
C302 . C303 . Fe1 . 67.7(5) yes
C302 . C303 . C304 . 108.1(5) yes
Fe1 . C303 . C304 . 71.2(6) yes
C302 . C303 . H3031 . 126.9 no
Fe1 . C303 . H3031 . 123.1 no
C304 . C303 . H3031 . 124.9 no
Fe1 . C304 . C303 . 68.9(6) yes
Fe1 . C304 . C305 . 68.6(5) yes
C303 . C304 . C305 . 108.0(5) yes
Fe1 . C304 . H3041 . 124.8 no
C303 . C304 . H3041 . 127.8 no
C305 . C304 . H3041 . 124.1 no
C304 . C305 . Fe1 . 71.4(5) yes
C304 . C305 . C306 . 107.9(5) yes
Fe1 . C305 . C306 . 67.6(5) yes
C304 . C305 . H3051 . 127.6 no
Fe1 . C305 . H3051 . 127.1 no
C306 . C305 . H3051 . 124.4 no
C302 . C306 . C305 . 108.1(5) yes
C302 . C306 . Fe1 . 69.5(6) yes
C305 . C306 . Fe1 . 71.6(6) yes
C302 . C306 . H3061 . 123.9 no
C305 . C306 . H3061 . 128.0 no
Fe1 . C306 . H3061 . 126.6 no
Fe101 . C402 . C403 . 68.4(12) yes
Fe101 . C402 . C406 . 70.6(12) yes
C403 . C402 . C406 . 110(3) yes
Fe101 . C402 . H4021 . 122.3 no
C403 . C402 . H4021 . 123.4 no
C406 . C402 . H4021 . 126.0 no
C402 . C403 . Fe101 . 71.8(13) yes
C402 . C403 . C404 . 107(3) yes
Fe101 . C403 . C404 . 67.3(12) yes
C402 . C403 . H4031 . 128.2 no
Fe101 . C403 . H4031 . 125.3 no
C404 . C403 . H4031 . 124.5 no
C403 . C404 . Fe101 . 72.1(13) yes
C403 . C404 . C405 . 102(3) yes
Fe101 . C404 . C405 . 67.9(12) yes
C403 . C404 . H4041 . 128.4 no
Fe101 . C404 . H4041 . 127.3 no
C405 . C404 . H4041 . 128.9 no
C404 . C405 . Fe101 . 69.1(12) yes
C404 . C405 . C406 . 116(3) yes
Fe101 . C405 . C406 . 77.2(14) yes
C404 . C405 . H4051 . 122.3 no
Fe101 . C405 . H4051 . 122.7 no
C406 . C405 . H4051 . 122.1 no
Fe101 . C406 . C402 . 70.0(12) yes
Fe101 . C406 . C405 . 66.0(12) yes
C402 . C406 . C405 . 104(3) yes
Fe101 . C406 . H4061 . 124.7 no
C402 . C406 . H4061 . 126.2 no
C405 . C406 . H4061 . 129.4 no
Fe201 . C502 . C503 . 70.0(11) yes
Fe201 . C502 . C506 . 66.3(11) yes
C503 . C502 . C506 . 103(2) yes
Fe201 . C502 . H5021 . 128.3 no
C503 . C502 . H5021 . 128.9 no
C506 . C502 . H5021 . 128.4 no
C502 . C503 . Fe201 . 69.1(11) yes
C502 . C503 . C504 . 110(3) yes
Fe201 . C503 . C504 . 70.5(12) yes
C502 . C503 . H5031 . 123.0 no
Fe201 . C503 . H5031 . 126.7 no
C504 . C503 . H5031 . 127.2 no
C503 . C504 . Fe201 . 69.1(11) yes
C503 . C504 . C505 . 113(2) yes
Fe201 . C504 . C505 . 70.2(11) yes
C503 . C504 . H5041 . 123.2 no
Fe201 . C504 . H5041 . 123.2 no
C505 . C504 . H5041 . 123.6 no
C504 . C505 . Fe201 . 68.6(11) yes
C504 . C505 . C506 . 98(2) yes
Fe201 . C505 . C506 . 63.9(11) yes
C504 . C505 . H5051 . 130.5 no
Fe201 . C505 . H5051 . 129.2 no
C506 . C505 . H5051 . 131.6 no
C505 . C506 . C502 . 117(3) yes
C505 . C506 . Fe201 . 73.3(11) yes
C502 . C506 . Fe201 . 72.2(11) yes
C505 . C506 . H5061 . 123.0 no
C502 . C506 . H5061 . 120.3 no
Fe201 . C506 . H5061 . 123.2 no

loop_
_geom_bond_atom_site_label_1
_geom_bond_site_symmetry_1
_geom_bond_atom_site_label_2
_geom_bond_site_symmetry_2
_geom_bond_distance
_geom_bond_publ_flag
Fe1 . C2 . 2.089(11) yes
Fe1 . C3 . 2.051(12) yes
Fe1 . C4 . 2.020(11) yes
Fe1 . C5 . 2.040(12) yes
Fe1 . C6 . 2.085(11) yes
Fe1 . C7 . 2.062(14) yes
Fe1 . C8 . 2.015(15) yes
Fe1 . C9 . 2.053(15) yes
Fe1 . C10 . 2.060(14) yes
Fe1 . C11 . 2.058(14) yes
Fe1 . C7 . 2.062(14) yes
Fe1 . C8 . 2.015(15) yes
Fe1 . C9 . 2.053(15) yes
Fe1 . C10 . 2.060(14) yes
Fe1 . C11 . 2.058(14) yes
Fe1 . C302 . 2.022(11) yes
Fe1 . C303 . 2.075(12) yes
Fe1 . C304 . 2.105(11) yes
Fe1 . C305 . 2.069(12) yes
Fe1 . C306 . 2.015(11) yes
C2 . C3 . 1.427(8) yes
C2 . C6 . 1.427(8) yes
C2 . H21 . 0.982 no
C3 . C4 . 1.425(8) yes
C3 . H31 . 0.980 no
C4 . C5 . 1.431(8) yes
C4 . H41 . 0.987 no
C5 . C6 . 1.425(8) yes
C5 . H51 . 0.984 no
C6 . H61 . 0.979 no
C7 . C8 . 1.432(7) yes
C7 . C11 . 1.432(7) yes
C7 . B12 . 1.526(8) yes
C8 . C9 . 1.421(7) yes
C8 . H81 . 0.996 no
C9 . C10 . 1.425(7) yes
C9 . H91 . 0.979 no
C10 . C11 . 1.426(7) yes
C10 . H101 . 0.989 no
C11 . H111 . 0.967 no
B12 . F13 . 1.337(8) yes
B12 . C14 . 1.645(8) yes
C14 . C15 . 1.391(7) yes
C14 . C27 . 1.396(7) yes
C15 . C16 . 1.484(5) yes
C15 . C20 . 1.402(7) yes
C16 . F17 . 1.324(7) yes
C16 . F18 . 1.337(7) yes
C16 . F19 . 1.345(7) yes
C20 . C21 . 1.392(7) yes
C20 . H201 . 0.956 no
C21 . C22 . 1.498(5) yes
C21 . C26 . 1.392(7) yes
C22 . F23 . 1.313(7) yes
C22 . F24 . 1.315(7) yes
C22 . F25 . 1.340(7) yes
C26 . C27 . 1.396(7) yes
C26 . H261 . 0.938 no
C27 . C28 . 1.480(5) yes
C28 . F29 . 1.323(7) yes
C28 . F30 . 1.312(8) yes
C28 . F31 . 1.341(7) yes
Fe101 . C102 . 2.005(13) yes
Fe101 . C103 . 2.080(13) yes
Fe101 . C104 . 2.118(13) yes
Fe101 . C105 . 2.080(13) yes
Fe101 . C106 . 2.002(12) yes
Fe101 . C107 . 2.042(16) yes
Fe101 . C108 . 2.050(16) yes
Fe101 . C109 . 2.046(15) yes
Fe101 . C110 . 2.062(16) yes
Fe101 . C111 . 2.057(16) yes
Fe101 . C107 . 2.042(16) yes
Fe101 . C108 . 2.050(16) yes
Fe101 . C109 . 2.046(15) yes
Fe101 . C110 . 2.062(16) yes
Fe101 . C111 . 2.057(16) yes
Fe101 . C402 . 2.09(2) yes
Fe101 . C403 . 2.05(2) yes
Fe101 . C404 . 1.99(2) yes
Fe101 . C405 . 1.97(2) yes
Fe101 . C406 . 2.10(2) yes
C102 . C103 . 1.426(8) yes
C102 . C106 . 1.428(8) yes
C102 . H1021 . 0.975 no
C103 . C104 . 1.427(8) yes
C103 . H1031 . 0.977 no
C104 . C105 . 1.427(8) yes
C104 . H1041 . 0.972 no
C105 . C106 . 1.428(8) yes
C105 . H1051 . 0.982 no
C106 . H1061 . 0.982 no
C107 . C108 . 1.432(8) yes
C107 . C111 . 1.432(8) yes
C107 . B112 . 1.535(8) yes
C108 . C109 . 1.422(8) yes
C108 . H1081 . 0.983 no
C109 . C110 . 1.424(8) yes
C109 . H1091 . 0.983 no
C110 . C111 . 1.428(8) yes
C110 . H1101 . 0.990 no
C111 . H1111 . 0.979 no
B112 . F113 . 1.341(8) yes
B112 . C114 . 1.647(8) yes
C114 . C115 . 1.394(7) yes
C114 . C127 . 1.399(7) yes
C115 . C116 . 1.483(5) yes
C115 . C120 . 1.395(7) yes
C116 . F117 . 1.328(7) yes
C116 . F118 . 1.323(7) yes
C116 . F119 . 1.352(7) yes
C120 . C121 . 1.394(7) yes
C120 . H1201 . 0.930 no
C121 . C122 . 1.494(5) yes
C121 . C126 . 1.390(7) yes
C122 . F123 . 1.323(7) yes
C122 . F124 . 1.317(7) yes
C122 . F125 . 1.341(8) yes
C126 . C127 . 1.398(7) yes
C126 . H1261 . 0.936 no
C127 . C128 . 1.484(5) yes
C128 . F129 . 1.328(7) yes
C128 . F130 . 1.321(8) yes
C128 . F131 . 1.337(8) yes
Fe201 . C202 . 2.129(12) yes
Fe201 . C203 . 2.057(12) yes
Fe201 . C204 . 1.973(11) yes
Fe201 . C205 . 2.000(12) yes
Fe201 . C206 . 2.086(12) yes
Fe201 . C207 . 2.049(15) yes
Fe201 . C208 . 2.026(15) yes
Fe201 . C209 . 2.065(14) yes
Fe201 . C210 . 2.056(14) yes
Fe201 . C211 . 2.051(15) yes
Fe201 . C207 . 2.049(15) yes
Fe201 . C208 . 2.026(15) yes
Fe201 . C209 . 2.065(14) yes
Fe201 . C210 . 2.056(14) yes
Fe201 . C211 . 2.051(15) yes
Fe201 . C502 . 2.054(19) yes
Fe201 . C503 . 2.07(2) yes
Fe201 . C504 . 2.085(19) yes
Fe201 . C505 . 2.11(2) yes
Fe201 . C506 . 1.976(18) yes
C202 . C203 . 1.426(8) yes
C202 . C206 . 1.429(8) yes
C202 . H2021 . 0.981 no
C203 . C204 . 1.427(8) yes
C203 . H2031 . 0.984 no
C204 . C205 . 1.428(8) yes
C204 . H2041 . 0.971 no
C205 . C206 . 1.425(8) yes
C205 . H2051 . 0.982 no
C206 . H2061 . 0.975 no
C207 . C208 . 1.433(7) yes
C207 . C211 . 1.434(7) yes
C207 . B212 . 1.533(8) yes
C208 . C209 . 1.423(7) yes
C208 . H2081 . 0.991 no
C209 . C210 . 1.424(7) yes
C209 . H2091 . 0.979 no
C210 . C211 . 1.426(7) yes
C210 . H2101 . 0.996 no
C211 . H2111 . 0.978 no
B212 . F213 . 1.339(8) yes
B212 . C214 . 1.646(8) yes
C214 . C215 . 1.391(7) yes
C214 . C227 . 1.400(7) yes
C215 . C216 . 1.485(5) yes
C215 . C220 . 1.401(7) yes
C216 . F217 . 1.328(7) yes
C216 . F218 . 1.330(7) yes
C216 . F219 . 1.343(7) yes
C220 . C221 . 1.392(7) yes
C220 . H2201 . 0.945 no
C221 . C222 . 1.501(5) yes
C221 . C226 . 1.393(7) yes
C222 . F223 . 1.325(7) yes
C222 . F224 . 1.323(7) yes
C222 . F225 . 1.334(8) yes
C226 . C227 . 1.397(7) yes
C226 . H2261 . 0.944 no
C227 . C228 . 1.485(5) yes
C228 . F229 . 1.324(7) yes
C228 . F230 . 1.316(8) yes
C228 . F231 . 1.343(7) yes
C302 . C303 . 1.426(8) yes
C302 . C306 . 1.429(8) yes
C302 . H3021 . 0.981 no
C303 . C304 . 1.426(8) yes
C303 . H3031 . 0.987 no
C304 . C305 . 1.428(8) yes
C304 . H3041 . 0.995 no
C305 . C306 . 1.426(8) yes
C305 . H3051 . 0.979 no
C306 . H3061 . 0.983 no
C402 . C403 . 1.41(4) yes
C402 . C406 . 1.42(5) yes
C402 . H4021 . 0.987 no
C403 . C404 . 1.40(5) yes
C403 . H4031 . 0.979 no
C404 . C405 . 1.45(4) yes
C404 . H4041 . 0.977 no
C405 . C406 . 1.29(4) yes
C405 . H4051 . 0.983 no
C406 . H4061 . 0.984 no
C502 . C503 . 1.44(4) yes
C502 . C506 . 1.43(4) yes
C502 . H5021 . 0.978 no
C503 . C504 . 1.43(4) yes
C503 . H5031 . 0.984 no
C504 . C505 . 1.48(4) yes
C504 . H5041 . 0.973 no
C505 . C506 . 1.50(4) yes
C505 . H5051 . 0.976 no
C506 . H5061 . 0.970 no

loop_
_oxford_twin_element_scale_factors
0.8008(17)
0.1992(17)
